data_4349341
loop_
_publ_author_name
'Jin, Fei'
'Wang, Song'
'Yang, Shangfeng'
'Tamm, Nadezhda B.'
'Ioffe, Ilya N.'
'Troyanov, Sergey I.'

_publ_section_title
;
 Trifluoromethyl Derivatives of a Monometallic Cyanide Cluster Fullerene,
 YCN@C<sub>82</sub>(6)(CF<sub>3</sub>)<sub>16/18</sub>.
;
_journal_issue 24
_journal_name_full 'Inorganic chemistry'
_journal_page_first 12523
_journal_page_last 12526
_journal_paper_doi 10.1021/acs.inorgchem.6b02556
_journal_volume 55
_journal_year 2016
_chemical_formula_sum 'C99.45 F48 N S0.91 Y'
_chemical_formula_weight 2238.45
_space_group_crystal_system monoclinic
_space_group_IT_number 15
_space_group_name_Hall '-C 2yc'
_space_group_name_H-M_alt 'C 1 2/c 1'
_atom_sites_solution_secondary difmap
_audit_creation_method SHELXL-2014/7
_cell_angle_alpha 90
_cell_angle_beta 94.689(9)
_cell_angle_gamma 90
_cell_formula_units_Z 8
_cell_length_a 38.968(5)
_cell_length_b 14.1330(10)
_cell_length_c 25.105(2)
_cell_measurement_reflns_used 32000
_cell_measurement_temperature 100(2)
_cell_measurement_theta_max 32
_cell_measurement_theta_min 5
_cell_volume 13780(2)
_computing_cell_refinement XDS
_computing_data_collection XDS
_computing_data_reduction XDS
_computing_structure_refinement 'SHELXL-2014/7 (Sheldrick, 2014)'
_computing_structure_solution SHELXD
_diffrn_ambient_temperature 100(2)
_diffrn_measured_fraction_theta_full 0.995
_diffrn_measured_fraction_theta_max 0.922
_diffrn_measurement_device_type MAR225
_diffrn_measurement_method CCD
_diffrn_radiation_type synchrotron
_diffrn_radiation_wavelength 0.895
_diffrn_reflns_av_R_equivalents 0.2051
_diffrn_reflns_av_unetI/netI 0.1034
_diffrn_reflns_Laue_measured_fraction_full 0.995
_diffrn_reflns_Laue_measured_fraction_max 0.922
_diffrn_reflns_limit_h_max 50
_diffrn_reflns_limit_h_min -50
_diffrn_reflns_limit_k_max 18
_diffrn_reflns_limit_k_min -18
_diffrn_reflns_limit_l_max 32
_diffrn_reflns_limit_l_min -32
_diffrn_reflns_number 104465
_diffrn_reflns_point_group_measured_fraction_full 0.995
_diffrn_reflns_point_group_measured_fraction_max 0.922
_diffrn_reflns_theta_full 32.450
_diffrn_reflns_theta_max 36.624
_diffrn_reflns_theta_min 1.931
_diffrn_source 'BL 14.3 PSF, BESSY, Berlin, Germany'
_exptl_absorpt_coefficient_mu 0.674
_exptl_absorpt_correction_type none
_exptl_crystal_colour yellow
_exptl_crystal_density_diffrn 2.158
_exptl_crystal_description needle
_exptl_crystal_F_000 8714
_exptl_crystal_size_max 0.030
_exptl_crystal_size_mid 0.010
_exptl_crystal_size_min 0.010
_refine_diff_density_max 0.765
_refine_diff_density_min -1.294
_refine_diff_density_rms 0.115
_refine_ls_extinction_method none
_refine_ls_goodness_of_fit_ref 1.020
_refine_ls_hydrogen_treatment undef
_refine_ls_matrix_type full
_refine_ls_number_parameters 1398
_refine_ls_number_reflns 15778
_refine_ls_number_restraints 12
_refine_ls_restrained_S_all 1.020
_refine_ls_R_factor_all 0.1326
_refine_ls_R_factor_gt 0.0588
_refine_ls_shift/su_max 0.004
_refine_ls_shift/su_mean 0.000
_refine_ls_structure_factor_coef Fsqd
_refine_ls_weighting_details 'w=1/[\s^2^(Fo^2^)+(0.0700P)^2^] where P=(Fo^2^+2Fc^2^)/3'
_refine_ls_weighting_scheme calc
_refine_ls_wR_factor_gt 0.1282
_refine_ls_wR_factor_ref 0.1523
_reflns_Friedel_coverage 0.000
_reflns_number_gt 8703
_reflns_number_total 15778
_reflns_threshold_expression 'I > 2\s(I)'
_cod_data_source_file ic6b02556_si_002.cif
_cod_data_source_block ycnp24
_cod_original_sg_symbol_H-M 'C 2/c'
_cod_database_code 4349341
_shelx_shelxl_version_number 2014/7
_shelx_space_group_comment
;
The symmetry employed for this shelxl refinement is uniquely defined
by the following loop, which should always be used as a source of
symmetry information in preference to the above space-group names.
They are only intended as comments.
;
_shelx_estimated_absorpt_t_min 0.969
_shelx_estimated_absorpt_t_max 0.989

loop_
_space_group_symop_operation_xyz
'x, y, z'
'-x, y, -z+1/2'
'x+1/2, y+1/2, z'
'-x+1/2, y+1/2, -z+1/2'
'-x, -y, -z'
'x, -y, z-1/2'
'-x+1/2, -y+1/2, -z'
'x+1/2, -y+1/2, z-1/2'

loop_
_atom_site_label
_atom_site_type_symbol
_atom_site_fract_x
_atom_site_fract_y
_atom_site_fract_z
_atom_site_U_iso_or_equiv
_atom_site_adp_type
_atom_site_occupancy
_atom_site_site_symmetry_order
_atom_site_calc_flag
_atom_site_refinement_flags_adp
_atom_site_refinement_flags_occupancy
Y1 Y 0.37725(2) 0.45052(3) 0.37770(2) 0.02210(11) Uani 1 1 d . .
C99 C 0.3760(3) 0.2579(6) 0.3279(3) 0.087(3) Uani 1 1 d . .
N1 N 0.3601(3) 0.3056(9) 0.3417(6) 0.047(3) Uani 0.5 1 d . P
N1A N 0.3806(6) 0.3098(10) 0.3347(7) 0.088(6) Uani 0.5 1 d U P
F1 F 0.47351(9) 0.6478(2) 0.43353(12) 0.0524(9) Uani 1 1 d . .
F2 F 0.51174(8) 0.5462(2) 0.41553(13) 0.0522(8) Uani 1 1 d . .
F3 F 0.49216(8) 0.6453(2) 0.35530(11) 0.0453(8) Uani 1 1 d . .
F4 F 0.53943(8) 0.2490(2) 0.40545(13) 0.0506(8) Uani 1 1 d . .
F5 F 0.52903(8) 0.3620(2) 0.45914(11) 0.0441(7) Uani 1 1 d . .
F6 F 0.53852(8) 0.3917(2) 0.37829(12) 0.0480(8) Uani 1 1 d . .
F7 F 0.40853(9) 0.69529(19) 0.21541(12) 0.0447(8) Uani 1 1 d . .
F8 F 0.44864(8) 0.60463(19) 0.18966(11) 0.0425(7) Uani 1 1 d . .
F9 F 0.45692(9) 0.6839(2) 0.26279(12) 0.0506(9) Uani 1 1 d . .
F10 F 0.47657(8) 0.19496(19) 0.55602(10) 0.0369(7) Uani 1 1 d . .
F11 F 0.50970(8) 0.1806(2) 0.49201(11) 0.0441(7) Uani 1 1 d . .
F12 F 0.47751(8) 0.06421(19) 0.51277(12) 0.0446(8) Uani 1 1 d . .
F13 F 0.29563(8) 0.68624(18) 0.24444(11) 0.0377(7) Uani 1 1 d . .
F14 F 0.34648(8) 0.74209(18) 0.25710(12) 0.0429(7) Uani 1 1 d . .
F15 F 0.33264(9) 0.66203(19) 0.18654(11) 0.0446(8) Uani 1 1 d . .
F16 F 0.31279(9) 0.75738(18) 0.35360(11) 0.0454(8) Uani 1 1 d . .
F17 F 0.32911(9) 0.75210(19) 0.43762(12) 0.0481(8) Uani 1 1 d . .
F18 F 0.27971(8) 0.69675(18) 0.40915(12) 0.0425(7) Uani 1 1 d . .
F19 F 0.38694(9) 0.5551(2) 0.57380(11) 0.0469(8) Uani 1 1 d . .
F20 F 0.33515(8) 0.5019(2) 0.57006(11) 0.0470(8) Uani 1 1 d . .
F21 F 0.37684(9) 0.4150(2) 0.59976(11) 0.0466(8) Uani 1 1 d . .
F22 F 0.42386(8) 0.28115(19) 0.60278(10) 0.0387(7) Uani 1 1 d . .
F23 F 0.37117(8) 0.23063(19) 0.59742(10) 0.0371(7) Uani 1 1 d . .
F24 F 0.41278(8) 0.13489(19) 0.58618(10) 0.0371(7) Uani 1 1 d . .
F25 F 0.42723(8) -0.06760(18) 0.49281(11) 0.0389(7) Uani 1 1 d . .
F26 F 0.39959(8) -0.13722(18) 0.42621(12) 0.0418(7) Uani 1 1 d . .
F27 F 0.45156(8) -0.09143(19) 0.42021(11) 0.0416(7) Uani 1 1 d . .
F28 F 0.24141(8) 0.4278(2) 0.18591(11) 0.0403(7) Uani 1 1 d . .
F29 F 0.27569(8) 0.54272(18) 0.17330(11) 0.0434(7) Uani 1 1 d . .
F30 F 0.27820(8) 0.4159(2) 0.12722(10) 0.0422(7) Uani 1 1 d . .
F31 F 0.26596(7) 0.45725(17) 0.51396(10) 0.0342(6) Uani 1 1 d . .
F32 F 0.28744(8) 0.59599(17) 0.50564(10) 0.0371(7) Uani 1 1 d . .
F33 F 0.24728(7) 0.54800(17) 0.44865(10) 0.0329(6) Uani 1 1 d . .
F34 F 0.35730(8) -0.06420(17) 0.49881(11) 0.0390(7) Uani 1 1 d . .
F35 F 0.35031(8) 0.05168(18) 0.55253(10) 0.0381(7) Uani 1 1 d . .
F36 F 0.30932(7) 0.01203(18) 0.49376(10) 0.0340(6) Uani 1 1 d . .
F37 F 0.39643(10) -0.11999(19) 0.24294(12) 0.0523(9) Uani 1 1 d . .
F38 F 0.41990(10) -0.1441(2) 0.32199(12) 0.0579(10) Uani 1 1 d . .
F39 F 0.44902(10) -0.0831(2) 0.26082(17) 0.0711(12) Uani 1 1 d . .
F40 F 0.34961(11) 0.2676(2) 0.08125(11) 0.0660(11) Uani 1 1 d . .
F41 F 0.33012(11) 0.1351(2) 0.10311(12) 0.0573(10) Uani 1 1 d . .
F42 F 0.29746(9) 0.2539(3) 0.09742(13) 0.0663(11) Uani 1 1 d . .
F43 F 0.22676(7) 0.22539(18) 0.43748(11) 0.0368(7) Uani 1 1 d . .
F44 F 0.22323(7) 0.37710(18) 0.43531(11) 0.0350(6) Uani 1 1 d . .
F45 F 0.20981(7) 0.29653(18) 0.36429(11) 0.0330(6) Uani 1 1 d . .
F46 F 0.29985(10) 0.0090(2) 0.16352(13) 0.0604(11) Uani 1 1 d . .
F47 F 0.31115(11) -0.0854(2) 0.22693(12) 0.0614(11) Uani 1 1 d . .
F48 F 0.34823(9) -0.0583(3) 0.17131(16) 0.0745(12) Uani 1 1 d . .
C1 C 0.45435(13) 0.5220(3) 0.37763(18) 0.0282(10) Uani 1 1 d . .
C2 C 0.44672(12) 0.4566(3) 0.42556(18) 0.0290(10) Uani 1 1 d . .
C3 C 0.46031(12) 0.3626(3) 0.43194(18) 0.0287(10) Uani 1 1 d . .
C4 C 0.48382(13) 0.3215(3) 0.39188(18) 0.0309(11) Uani 1 1 d . .
C5 C 0.47480(12) 0.3684(3) 0.33704(18) 0.0287(10) Uani 1 1 d . .
C6 C 0.46159(12) 0.4590(3) 0.32850(18) 0.0307(10) Uani 1 1 d . .
C7 C 0.44596(12) 0.4755(3) 0.27658(17) 0.0289(10) Uani 1 1 d . .
C8 C 0.41894(12) 0.5519(3) 0.26232(17) 0.0286(10) Uani 1 1 d . .
C9 C 0.40374(13) 0.5783(3) 0.31155(19) 0.0299(11) Uani 1 1 d . .
C10 C 0.42088(13) 0.5773(3) 0.36266(18) 0.0288(10) Uani 1 1 d . .
C11 C 0.39643(13) 0.6057(3) 0.39887(18) 0.0287(11) Uani 1 1 d . .
C12 C 0.39667(13) 0.5606(3) 0.44988(18) 0.0278(10) Uani 1 1 d . .
C13 C 0.42169(13) 0.4848(3) 0.45994(18) 0.0300(11) Uani 1 1 d . .
C14 C 0.40782(12) 0.4188(3) 0.49566(16) 0.0251(10) Uani 1 1 d . .
C15 C 0.42001(12) 0.3287(3) 0.49863(16) 0.0264(10) Uani 1 1 d . .
C16 C 0.44702(12) 0.3008(3) 0.46822(17) 0.0267(10) Uani 1 1 d . .
C17 C 0.44962(12) 0.1924(3) 0.46759(18) 0.0291(10) Uani 1 1 d . .
C18 C 0.45548(12) 0.1581(3) 0.41150(18) 0.0289(10) Uani 1 1 d . .
C19 C 0.47310(12) 0.2180(3) 0.37996(19) 0.0298(10) Uani 1 1 d . .
C20 C 0.47107(12) 0.2051(3) 0.32381(17) 0.0268(10) Uani 1 1 d . .
C21 C 0.47043(12) 0.2963(3) 0.29808(18) 0.0271(10) Uani 1 1 d . .
C22 C 0.45170(12) 0.3092(3) 0.24880(18) 0.0276(10) Uani 1 1 d . .
C23 C 0.44045(12) 0.4030(3) 0.23895(17) 0.0284(10) Uani 1 1 d . .
C24 C 0.40820(13) 0.4199(3) 0.20678(17) 0.0282(10) Uani 1 1 d . .
C25 C 0.39134(13) 0.4995(3) 0.22648(16) 0.0261(10) Uani 1 1 d . .
C26 C 0.35639(13) 0.5015(3) 0.22977(17) 0.0279(10) Uani 1 1 d . .
C27 C 0.34083(13) 0.5754(3) 0.26824(18) 0.0277(10) Uani 1 1 d . .
C28 C 0.36870(13) 0.5964(3) 0.31382(18) 0.0285(10) Uani 1 1 d . .
C29 C 0.36384(14) 0.6181(3) 0.36806(18) 0.0305(11) Uani 1 1 d . .
C30 C 0.32940(13) 0.6080(3) 0.39006(18) 0.0281(10) Uani 1 1 d . .
C31 C 0.33369(13) 0.5443(3) 0.43988(17) 0.0263(10) Uani 1 1 d . .
C32 C 0.36452(13) 0.5287(3) 0.46711(18) 0.0275(10) Uani 1 1 d . .
C33 C 0.37125(12) 0.4439(3) 0.50614(17) 0.0251(9) Uani 1 1 d . .
C34 C 0.34759(12) 0.3593(3) 0.48914(17) 0.0273(10) Uani 1 1 d . .
C35 C 0.36058(12) 0.2652(3) 0.49356(16) 0.0253(9) Uani 1 1 d . .
C36 C 0.39844(12) 0.2457(3) 0.51520(17) 0.0276(10) Uani 1 1 d . .
C37 C 0.41402(13) 0.1659(3) 0.48318(18) 0.0283(10) Uani 1 1 d . .
C38 C 0.39601(13) 0.0949(3) 0.46158(17) 0.0273(10) Uani 1 1 d . .
C39 C 0.40887(13) 0.0308(3) 0.41759(18) 0.0273(10) Uani 1 1 d . .
C40 C 0.43599(13) 0.0806(3) 0.38800(18) 0.0297(10) Uani 1 1 d . .
C41 C 0.43571(12) 0.0659(3) 0.33290(18) 0.0277(10) Uani 1 1 d . .
C42 C 0.45224(12) 0.1303(3) 0.30108(18) 0.0292(10) Uani 1 1 d . .
C43 C 0.43272(12) 0.1420(3) 0.25026(17) 0.0277(10) Uani 1 1 d . .
C44 C 0.43196(13) 0.2301(3) 0.22382(17) 0.0281(10) Uani 1 1 d . .
C45 C 0.40087(13) 0.2496(3) 0.19239(17) 0.0292(10) Uani 1 1 d . .
C46 C 0.38914(12) 0.3461(3) 0.18493(16) 0.0244(9) Uani 1 1 d . .
C47 C 0.35282(12) 0.3496(3) 0.18205(16) 0.0247(10) Uani 1 1 d . .
C48 C 0.33631(13) 0.4226(3) 0.20569(17) 0.0285(10) Uani 1 1 d . .
C49 C 0.29954(12) 0.4080(3) 0.21849(17) 0.0257(10) Uani 1 1 d . .
C50 C 0.29359(12) 0.4508(3) 0.27304(17) 0.0252(9) Uani 1 1 d . .
C51 C 0.31133(12) 0.5268(3) 0.29699(18) 0.0246(10) Uani 1 1 d . .
C52 C 0.30779(12) 0.5406(3) 0.35259(17) 0.0247(9) Uani 1 1 d . .
C53 C 0.29131(12) 0.4721(3) 0.38246(17) 0.0248(10) Uani 1 1 d . .
C54 C 0.30322(13) 0.4785(3) 0.44292(17) 0.0264(10) Uani 1 1 d . .
C55 C 0.31514(12) 0.3778(3) 0.46119(17) 0.0244(9) Uani 1 1 d . .
C56 C 0.29656(12) 0.3013(3) 0.43930(17) 0.0248(9) Uani 1 1 d . .
C57 C 0.31009(12) 0.2098(3) 0.44239(17) 0.0226(9) Uani 1 1 d . .
C58 C 0.34158(13) 0.1902(3) 0.46985(17) 0.0258(10) Uani 1 1 d . .
C59 C 0.35711(12) 0.0904(3) 0.46207(17) 0.0243(9) Uani 1 1 d . .
C60 C 0.34750(12) 0.0551(3) 0.40492(17) 0.0243(9) Uani 1 1 d . .
C61 C 0.37538(13) 0.0232(3) 0.38060(18) 0.0274(10) Uani 1 1 d . .
C62 C 0.37398(13) 0.0146(3) 0.32377(18) 0.0268(10) Uani 1 1 d . .
C63 C 0.40746(13) 0.0151(3) 0.29715(18) 0.0290(10) Uani 1 1 d . .
C64 C 0.40407(13) 0.0811(3) 0.24779(18) 0.0290(10) Uani 1 1 d . .
C65 C 0.37293(12) 0.1060(3) 0.21938(17) 0.0264(10) Uani 1 1 d . .
C66 C 0.37223(13) 0.1900(3) 0.18988(17) 0.0273(10) Uani 1 1 d . .
C67 C 0.33970(13) 0.2473(3) 0.17188(17) 0.0271(10) Uani 1 1 d . .
C68 C 0.31154(13) 0.2265(3) 0.20899(17) 0.0266(10) Uani 1 1 d . .
C69 C 0.29268(12) 0.3023(3) 0.22883(17) 0.0254(9) Uani 1 1 d . .
C70 C 0.27608(12) 0.2938(3) 0.27570(17) 0.0244(9) Uani 1 1 d . .
C71 C 0.27679(12) 0.3852(3) 0.30335(17) 0.0235(9) Uani 1 1 d . .
C72 C 0.27586(12) 0.3933(3) 0.35851(17) 0.0235(9) Uani 1 1 d . .
C73 C 0.26908(12) 0.3066(3) 0.39164(17) 0.0229(9) Uani 1 1 d . .
C74 C 0.27650(12) 0.2150(3) 0.36212(17) 0.0228(9) Uani 1 1 d . .
C75 C 0.29664(12) 0.1557(3) 0.39554(17) 0.0237(9) Uani 1 1 d . .
C76 C 0.31678(12) 0.0823(3) 0.37550(17) 0.0235(9) Uani 1 1 d . .
C77 C 0.31542(12) 0.0695(3) 0.32016(17) 0.0236(9) Uani 1 1 d . .
C78 C 0.34359(12) 0.0340(3) 0.29487(18) 0.0256(10) Uani 1 1 d . .
C79 C 0.33944(12) 0.0633(3) 0.23510(17) 0.0268(10) Uani 1 1 d . .
C80 C 0.31201(12) 0.1416(3) 0.23692(17) 0.0256(10) Uani 1 1 d . .
C81 C 0.29602(12) 0.1347(3) 0.28480(17) 0.0244(9) Uani 1 1 d . .
C82 C 0.27731(12) 0.2091(3) 0.30567(17) 0.0243(9) Uani 1 1 d . .
C83 C 0.48353(14) 0.5911(4) 0.3947(2) 0.0355(12) Uani 1 1 d . .
C84 C 0.52316(14) 0.3319(4) 0.40926(19) 0.0351(11) Uani 1 1 d . .
C85 C 0.43376(14) 0.6352(4) 0.23248(19) 0.0360(12) Uani 1 1 d . .
C86 C 0.47862(13) 0.1575(3) 0.50730(19) 0.0313(11) Uani 1 1 d . .
C87 C 0.32868(14) 0.6673(3) 0.23845(19) 0.0321(11) Uani 1 1 d . .
C88 C 0.31212(14) 0.7043(3) 0.3980(2) 0.0357(12) Uani 1 1 d . .
C89 C 0.36761(14) 0.4791(3) 0.56317(19) 0.0317(11) Uani 1 1 d . .
C90 C 0.40139(13) 0.2227(3) 0.57636(18) 0.0308(11) Uani 1 1 d . .
C91 C 0.42186(14) -0.0679(3) 0.43960(19) 0.0335(11) Uani 1 1 d . .
C92 C 0.27335(13) 0.4492(3) 0.17522(18) 0.0311(10) Uani 1 1 d . .
C93 C 0.27552(14) 0.5207(3) 0.47798(18) 0.0304(11) Uani 1 1 d . .
C94 C 0.34309(13) 0.0218(3) 0.50239(18) 0.0268(10) Uani 1 1 d . .
C95 C 0.41860(15) -0.0849(3) 0.2809(2) 0.0365(12) Uani 1 1 d . .
C96 C 0.32860(14) 0.2261(3) 0.11297(18) 0.0299(10) Uani 1 1 d . .
C97 C 0.23168(13) 0.3016(3) 0.40745(18) 0.0275(10) Uani 1 1 d . .
C98 C 0.32483(13) -0.0195(3) 0.19833(18) 0.0298(10) Uani 1 1 d . .
C01 C 0.4758(6) -0.0532(15) 0.1549(9) 0.059(6) Uani 0.422(5) 1 d . P
S1 S 0.46032(15) 0.0410(3) 0.13025(19) 0.0539(15) Uani 0.338(4) 1 d . P
S2 S 0.48817(15) -0.1481(4) 0.1760(2) 0.0639(17) Uani 0.338(4) 1 d . P
S1A S 0.4196(4) 0.0707(8) 0.1089(5) 0.060(4) Uani 0.1267(14) 1 d . P
S2A S 0.4829(6) -0.0220(17) 0.1504(10) 0.050(5) Uani 0.1056(12) 1 d U P

loop_
_atom_site_aniso_label
_atom_site_aniso_U_11
_atom_site_aniso_U_22
_atom_site_aniso_U_33
_atom_site_aniso_U_23
_atom_site_aniso_U_13
_atom_site_aniso_U_12
Y1 0.0244(2) 0.02400(19) 0.0189(2) -0.00362(17) 0.00789(17) -0.00328(18)
C99 0.137(10) 0.053(5) 0.073(6) -0.025(4) 0.015(6) 0.005(6)
N1 0.024(5) 0.040(6) 0.080(8) -0.023(5) 0.029(5) -0.008(5)
N1A 0.139(16) 0.037(7) 0.088(10) -0.048(7) 0.000(11) 0.005(9)
F1 0.050(2) 0.0631(19) 0.0470(18) -0.0319(15) 0.0221(16) -0.0267(17)
F2 0.0326(18) 0.0595(18) 0.063(2) -0.0067(16) -0.0069(16) -0.0142(16)
F3 0.042(2) 0.0551(17) 0.0407(17) -0.0047(14) 0.0151(15) -0.0214(15)
F4 0.0271(17) 0.070(2) 0.054(2) -0.0133(16) 0.0030(15) 0.0070(16)
F5 0.0310(17) 0.074(2) 0.0274(16) -0.0154(14) 0.0014(13) -0.0072(15)
F6 0.0281(17) 0.079(2) 0.0381(17) -0.0053(15) 0.0087(14) -0.0150(16)
F7 0.046(2) 0.0402(15) 0.0507(19) 0.0108(13) 0.0203(16) 0.0007(14)
F8 0.048(2) 0.0474(16) 0.0356(16) 0.0035(13) 0.0253(14) -0.0049(14)
F9 0.057(2) 0.0533(17) 0.0428(18) 0.0028(14) 0.0096(16) -0.0280(16)
F10 0.0325(17) 0.0546(16) 0.0235(14) -0.0053(12) 0.0017(12) 0.0021(13)
F11 0.0237(16) 0.0698(19) 0.0389(17) 0.0026(14) 0.0024(13) 0.0053(14)
F12 0.0426(19) 0.0421(16) 0.0471(18) -0.0036(13) -0.0087(15) 0.0085(14)
F13 0.0323(17) 0.0383(14) 0.0438(17) 0.0115(12) 0.0111(14) 0.0032(13)
F14 0.0425(19) 0.0316(14) 0.0554(19) 0.0101(13) 0.0097(15) -0.0055(13)
F15 0.060(2) 0.0466(16) 0.0293(15) 0.0151(12) 0.0191(15) 0.0096(15)
F16 0.062(2) 0.0338(14) 0.0433(17) 0.0120(13) 0.0223(16) 0.0117(14)
F17 0.056(2) 0.0367(15) 0.0528(19) -0.0188(14) 0.0114(17) -0.0033(15)
F18 0.0426(19) 0.0334(14) 0.0545(19) 0.0022(13) 0.0231(15) 0.0060(13)
F19 0.054(2) 0.0513(17) 0.0366(17) -0.0183(14) 0.0089(15) -0.0153(16)
F20 0.0328(18) 0.078(2) 0.0315(16) -0.0185(14) 0.0107(14) 0.0063(16)
F21 0.069(2) 0.0505(16) 0.0210(15) -0.0072(13) 0.0076(15) 0.0108(16)
F22 0.0387(18) 0.0547(17) 0.0227(14) -0.0073(12) 0.0019(13) -0.0047(14)
F23 0.0342(17) 0.0558(17) 0.0224(14) -0.0013(12) 0.0083(12) 0.0058(14)
F24 0.0389(18) 0.0450(15) 0.0274(15) 0.0040(12) 0.0014(13) 0.0086(13)
F25 0.0433(19) 0.0435(15) 0.0301(15) 0.0055(12) 0.0045(13) 0.0123(13)
F26 0.0438(19) 0.0310(14) 0.0503(18) -0.0004(13) 0.0022(15) 0.0063(13)
F27 0.0409(19) 0.0478(16) 0.0372(16) 0.0038(13) 0.0100(14) 0.0211(14)
F28 0.0255(16) 0.0566(17) 0.0393(17) 0.0171(13) 0.0050(13) 0.0037(13)
F29 0.050(2) 0.0377(15) 0.0417(17) 0.0137(13) -0.0011(15) 0.0023(14)
F30 0.0437(19) 0.0627(18) 0.0206(14) 0.0012(13) 0.0046(13) 0.0046(15)
F31 0.0379(17) 0.0376(14) 0.0294(14) 0.0050(11) 0.0167(12) 0.0062(13)
F32 0.0434(18) 0.0366(14) 0.0339(15) -0.0130(12) 0.0183(13) -0.0011(13)
F33 0.0310(16) 0.0385(14) 0.0305(14) 0.0035(12) 0.0112(12) 0.0094(13)
F34 0.0420(18) 0.0324(14) 0.0446(17) 0.0096(12) 0.0154(14) 0.0055(13)
F35 0.0463(19) 0.0461(15) 0.0223(14) 0.0066(12) 0.0062(13) -0.0024(14)
F36 0.0266(16) 0.0409(14) 0.0353(16) 0.0090(12) 0.0071(13) 0.0020(12)
F37 0.077(3) 0.0349(15) 0.0449(18) -0.0158(14) 0.0023(18) -0.0055(16)
F38 0.087(3) 0.0417(16) 0.0450(19) -0.0025(14) 0.0065(19) 0.0265(18)
F39 0.053(2) 0.0473(17) 0.120(3) -0.0304(19) 0.046(2) 0.0008(16)
F40 0.091(3) 0.087(2) 0.0215(16) -0.0058(15) 0.0116(17) -0.049(2)
F41 0.097(3) 0.0388(16) 0.0329(17) -0.0117(13) -0.0133(18) 0.0020(17)
F42 0.043(2) 0.118(3) 0.0353(19) -0.0231(19) -0.0097(16) 0.022(2)
F43 0.0316(17) 0.0401(14) 0.0411(16) 0.0144(12) 0.0171(13) -0.0002(12)
F44 0.0284(16) 0.0401(14) 0.0383(16) -0.0053(12) 0.0135(13) 0.0025(12)
F45 0.0224(15) 0.0452(15) 0.0316(15) 0.0052(12) 0.0024(12) 0.0012(12)
F46 0.087(3) 0.0379(16) 0.049(2) -0.0090(14) -0.037(2) -0.0001(17)
F47 0.108(3) 0.0421(16) 0.0344(17) -0.0101(13) 0.0106(19) -0.0355(19)
F48 0.039(2) 0.097(3) 0.090(3) -0.071(2) 0.0177(19) -0.0097(19)
C1 0.027(3) 0.034(2) 0.024(2) -0.0069(18) 0.005(2) -0.0115(19)
C2 0.024(2) 0.039(2) 0.025(2) -0.009(2) 0.0055(19) -0.011(2)
C3 0.022(2) 0.040(2) 0.023(2) -0.0092(19) 0.001(2) -0.003(2)
C4 0.021(2) 0.045(3) 0.028(3) -0.009(2) 0.006(2) 0.001(2)
C5 0.021(2) 0.043(3) 0.023(2) -0.006(2) 0.0077(19) -0.007(2)
C6 0.026(2) 0.040(3) 0.028(3) -0.008(2) 0.014(2) -0.005(2)
C7 0.026(3) 0.041(2) 0.021(2) -0.0070(19) 0.011(2) -0.009(2)
C8 0.028(2) 0.037(2) 0.022(2) 0.0011(19) 0.0127(19) -0.005(2)
C9 0.034(3) 0.023(2) 0.035(3) -0.0055(18) 0.014(2) -0.0055(19)
C10 0.034(3) 0.028(2) 0.025(2) -0.0050(18) 0.011(2) -0.0094(19)
C11 0.040(3) 0.022(2) 0.025(2) -0.0034(18) 0.008(2) -0.003(2)
C12 0.029(3) 0.027(2) 0.029(2) -0.0068(18) 0.007(2) -0.0047(19)
C13 0.031(3) 0.037(2) 0.022(2) -0.0102(19) 0.006(2) -0.007(2)
C14 0.024(2) 0.037(2) 0.014(2) -0.0068(17) 0.0004(18) -0.0005(19)
C15 0.028(3) 0.040(2) 0.011(2) -0.0033(18) 0.0006(18) -0.001(2)
C16 0.021(2) 0.037(2) 0.022(2) -0.0083(19) 0.0027(19) -0.0031(19)
C17 0.023(3) 0.044(3) 0.021(2) -0.0037(19) 0.0002(19) 0.002(2)
C18 0.025(3) 0.038(2) 0.023(2) -0.0049(19) -0.001(2) 0.006(2)
C19 0.018(2) 0.042(3) 0.030(3) -0.010(2) 0.004(2) 0.000(2)
C20 0.019(2) 0.040(2) 0.022(2) -0.0090(19) 0.0056(19) 0.0049(19)
C21 0.017(2) 0.039(2) 0.027(2) -0.0094(19) 0.0086(19) -0.0037(19)
C22 0.021(2) 0.039(2) 0.024(2) -0.0047(19) 0.0076(19) -0.001(2)
C23 0.023(2) 0.043(3) 0.021(2) -0.0021(19) 0.0128(19) -0.008(2)
C24 0.033(3) 0.033(2) 0.020(2) 0.0016(18) 0.011(2) -0.002(2)
C25 0.035(3) 0.030(2) 0.015(2) 0.0027(17) 0.009(2) -0.005(2)
C26 0.034(3) 0.030(2) 0.022(2) 0.0062(18) 0.010(2) -0.002(2)
C27 0.030(3) 0.029(2) 0.026(2) 0.0021(18) 0.010(2) -0.0013(19)
C28 0.033(3) 0.024(2) 0.031(3) -0.0033(18) 0.016(2) -0.0052(19)
C29 0.039(3) 0.026(2) 0.029(3) -0.0023(19) 0.016(2) -0.003(2)
C30 0.034(3) 0.025(2) 0.028(2) 0.0017(18) 0.013(2) -0.0004(19)
C31 0.034(3) 0.026(2) 0.020(2) -0.0036(18) 0.010(2) 0.000(2)
C32 0.028(3) 0.031(2) 0.025(2) -0.0049(18) 0.012(2) -0.0020(19)
C33 0.030(3) 0.027(2) 0.020(2) -0.0022(17) 0.0091(19) 0.0009(19)
C34 0.029(3) 0.036(2) 0.019(2) -0.0036(18) 0.011(2) 0.001(2)
C35 0.025(2) 0.036(2) 0.016(2) -0.0006(18) 0.0071(19) 0.0019(19)
C36 0.025(3) 0.040(2) 0.018(2) -0.0021(19) 0.0037(19) 0.001(2)
C37 0.033(3) 0.029(2) 0.024(2) -0.0019(18) 0.004(2) 0.002(2)
C38 0.027(3) 0.033(2) 0.022(2) 0.0035(19) 0.005(2) 0.007(2)
C39 0.028(3) 0.031(2) 0.023(2) -0.0020(18) 0.003(2) 0.0056(19)
C40 0.029(3) 0.033(2) 0.026(2) 0.0007(19) 0.003(2) 0.010(2)
C41 0.026(2) 0.030(2) 0.027(2) -0.0056(18) 0.006(2) 0.0122(19)
C42 0.021(2) 0.040(2) 0.028(3) -0.011(2) 0.007(2) 0.005(2)
C43 0.025(3) 0.037(2) 0.022(2) -0.0108(19) 0.0061(19) 0.002(2)
C44 0.029(3) 0.037(2) 0.020(2) -0.0066(19) 0.010(2) 0.000(2)
C45 0.027(3) 0.040(2) 0.022(2) -0.0056(19) 0.009(2) -0.004(2)
C46 0.024(2) 0.034(2) 0.016(2) 0.0003(17) 0.0063(18) -0.0047(19)
C47 0.029(3) 0.032(2) 0.014(2) 0.0009(17) 0.0072(19) 0.0006(19)
C48 0.033(3) 0.034(2) 0.019(2) 0.0056(18) 0.007(2) 0.002(2)
C49 0.027(3) 0.032(2) 0.018(2) 0.0035(18) 0.0053(19) -0.0031(19)
C50 0.026(2) 0.031(2) 0.019(2) 0.0039(18) 0.0063(18) 0.006(2)
C51 0.023(2) 0.024(2) 0.028(2) 0.0032(17) 0.0063(19) 0.0022(17)
C52 0.028(2) 0.025(2) 0.021(2) 0.0016(17) 0.0036(19) 0.0036(19)
C53 0.025(2) 0.027(2) 0.024(2) 0.0012(17) 0.0121(19) 0.0056(18)
C54 0.031(3) 0.030(2) 0.020(2) -0.0011(17) 0.009(2) 0.0012(19)
C55 0.022(2) 0.033(2) 0.020(2) -0.0021(18) 0.0100(18) 0.0035(18)
C56 0.024(2) 0.033(2) 0.017(2) 0.0002(18) 0.0062(19) 0.0010(19)
C57 0.022(2) 0.028(2) 0.019(2) 0.0028(17) 0.0082(18) 0.0003(18)
C58 0.032(3) 0.030(2) 0.017(2) 0.0026(17) 0.0108(19) 0.003(2)
C59 0.022(2) 0.032(2) 0.019(2) 0.0048(17) 0.0038(19) 0.0027(19)
C60 0.029(3) 0.0227(19) 0.021(2) -0.0008(17) 0.0025(19) -0.0026(19)
C61 0.031(3) 0.0222(19) 0.029(3) 0.0006(18) 0.004(2) -0.0003(19)
C62 0.028(3) 0.025(2) 0.029(2) -0.0059(18) 0.006(2) 0.0018(19)
C63 0.030(3) 0.027(2) 0.030(3) -0.0084(19) 0.003(2) 0.0039(19)
C64 0.035(3) 0.029(2) 0.025(2) -0.0105(18) 0.009(2) 0.001(2)
C65 0.024(2) 0.033(2) 0.024(2) -0.0086(18) 0.0081(19) 0.0013(19)
C66 0.031(3) 0.034(2) 0.018(2) -0.0069(18) 0.008(2) -0.005(2)
C67 0.031(3) 0.029(2) 0.022(2) -0.0054(18) 0.001(2) -0.0001(19)
C68 0.026(3) 0.035(2) 0.018(2) -0.0017(18) 0.0013(19) -0.0040(19)
C69 0.024(2) 0.034(2) 0.019(2) 0.0028(18) 0.0023(19) 0.0006(19)
C70 0.019(2) 0.029(2) 0.025(2) 0.0044(18) 0.0028(19) -0.0022(18)
C71 0.023(2) 0.028(2) 0.021(2) 0.0036(17) 0.0078(19) 0.0011(18)
C72 0.023(2) 0.026(2) 0.022(2) 0.0055(17) 0.0040(19) 0.0006(18)
C73 0.022(2) 0.027(2) 0.021(2) 0.0024(17) 0.0100(18) -0.0025(18)
C74 0.021(2) 0.026(2) 0.022(2) 0.0024(17) 0.0054(18) -0.0031(17)
C75 0.022(2) 0.025(2) 0.025(2) 0.0018(17) 0.0105(19) -0.0043(18)
C76 0.023(2) 0.026(2) 0.021(2) -0.0003(17) 0.0022(19) -0.0023(18)
C77 0.025(2) 0.022(2) 0.024(2) -0.0022(16) 0.0020(19) -0.0023(17)
C78 0.026(2) 0.026(2) 0.025(2) -0.0049(17) 0.000(2) -0.0033(18)
C79 0.027(3) 0.031(2) 0.023(2) -0.0054(18) 0.0044(19) 0.0011(19)
C80 0.028(3) 0.028(2) 0.021(2) -0.0029(17) 0.0036(19) 0.0005(19)
C81 0.024(2) 0.027(2) 0.021(2) -0.0023(17) -0.0021(19) -0.0070(18)
C82 0.023(2) 0.026(2) 0.024(2) -0.0009(17) 0.0038(19) -0.0029(18)
C83 0.030(3) 0.048(3) 0.030(3) -0.006(2) 0.010(2) -0.011(2)
C84 0.030(3) 0.047(3) 0.029(3) -0.005(2) 0.010(2) 0.001(2)
C85 0.038(3) 0.044(3) 0.028(3) -0.001(2) 0.015(2) -0.014(2)
C86 0.025(3) 0.040(3) 0.030(3) -0.008(2) 0.006(2) 0.005(2)
C87 0.033(3) 0.031(2) 0.033(3) 0.005(2) 0.008(2) 0.000(2)
C88 0.037(3) 0.032(2) 0.041(3) 0.003(2) 0.018(2) 0.005(2)
C89 0.035(3) 0.035(2) 0.026(3) -0.006(2) 0.012(2) 0.001(2)
C90 0.026(3) 0.042(3) 0.025(2) -0.003(2) 0.006(2) 0.000(2)
C91 0.035(3) 0.039(3) 0.026(3) -0.005(2) 0.004(2) 0.003(2)
C92 0.028(3) 0.040(2) 0.026(2) 0.005(2) 0.009(2) -0.001(2)
C93 0.039(3) 0.027(2) 0.026(2) 0.0029(19) 0.009(2) 0.003(2)
C94 0.028(3) 0.028(2) 0.024(2) 0.0055(18) 0.002(2) 0.0064(19)
C95 0.039(3) 0.034(2) 0.038(3) -0.008(2) 0.014(2) 0.001(2)
C96 0.036(3) 0.034(2) 0.021(2) -0.0025(19) 0.009(2) -0.004(2)
C97 0.033(3) 0.029(2) 0.020(2) 0.0040(18) 0.002(2) 0.003(2)
C98 0.034(3) 0.032(2) 0.025(2) -0.0035(19) 0.006(2) -0.002(2)
C01 0.065(15) 0.063(14) 0.056(11) -0.022(10) 0.040(10) -0.042(10)
S1 0.074(4) 0.036(2) 0.053(3) -0.0150(19) 0.014(3) -0.002(2)
S2 0.055(3) 0.079(4) 0.058(3) -0.005(3) 0.002(3) -0.012(3)
S1A 0.096(12) 0.044(6) 0.043(7) -0.019(5) 0.030(7) -0.029(7)
S2A 0.040(9) 0.063(12) 0.052(9) -0.011(9) 0.027(7) -0.038(9)

loop_
_atom_type_symbol
_atom_type_description
_atom_type_scat_dispersion_real
_atom_type_scat_dispersion_imag
_atom_type_scat_source
C C 0.0033 0.0016 'International Tables Vol C Tables 4.2.6.8 and 6.1.1.4'
N N 0.0061 0.0033 'International Tables Vol C Tables 4.2.6.8 and 6.1.1.4'
F F 0.0171 0.0103 'International Tables Vol C Tables 4.2.6.8 and 6.1.1.4'
S S 0.1246 0.1234 'International Tables Vol C Tables 4.2.6.8 and 6.1.1.4'
Y Y -2.7962 3.5667 'International Tables Vol C Tables 4.2.6.8 and 6.1.1.4'

loop_
_geom_angle_atom_site_label_1
_geom_angle_atom_site_label_2
_geom_angle_atom_site_label_3
_geom_angle
N1A Y1 N1 20.9(5)
N1A Y1 C11 152.9(6)
N1 Y1 C11 169.9(4)
N1A Y1 C29 145.6(5)
N1 Y1 C29 140.3(4)
C11 Y1 C29 34.97(17)
N1A Y1 C12 151.3(5)
N1 Y1 C12 155.3(4)
C11 Y1 C12 34.40(15)
C29 Y1 C12 60.55(16)
N1A Y1 C10 119.1(6)
N1 Y1 C10 138.4(3)
C11 Y1 C10 33.79(15)
C29 Y1 C10 55.59(17)
C12 Y1 C10 59.32(15)
N1A Y1 C32 144.0(5)
N1 Y1 C32 130.3(3)
C11 Y1 C32 59.19(15)
C29 Y1 C32 67.39(14)
C12 Y1 C32 32.84(14)
C10 Y1 C32 90.33(14)
N1A Y1 C28 114.1(5)
N1 Y1 C28 116.1(4)
C11 Y1 C28 55.16(15)
C29 Y1 C28 32.48(14)
C12 Y1 C28 88.23(14)
C10 Y1 C28 53.23(16)
C32 Y1 C28 99.87(14)
N1A Y1 C13 118.3(5)
N1 Y1 C13 128.3(4)
C11 Y1 C13 58.44(15)
C29 Y1 C13 91.22(16)
C12 Y1 C13 33.06(15)
C10 Y1 C13 65.01(15)
C32 Y1 C13 53.16(15)
C28 Y1 C13 112.26(15)
N1A Y1 C9 104.6(5)
N1 Y1 C9 117.5(3)
C11 Y1 C9 52.49(14)
C29 Y1 C9 51.74(14)
C12 Y1 C9 85.43(14)
C10 Y1 C9 30.69(15)
C32 Y1 C9 110.88(13)
C28 Y1 C9 30.28(15)
C13 Y1 C9 95.68(15)
N1A Y1 C31 139.2(6)
N1 Y1 C31 118.5(3)
C11 Y1 C31 67.81(15)
C29 Y1 C31 56.49(14)
C12 Y1 C31 56.09(15)
C10 Y1 C31 101.44(14)
C32 Y1 C31 29.20(14)
C28 Y1 C31 85.08(13)
C13 Y1 C31 82.10(14)
C9 Y1 C31 108.13(13)
N1A Y1 C2 97.8(5)
N1 Y1 C2 115.0(3)
C11 Y1 C2 66.94(15)
C29 Y1 C2 101.53(15)
C12 Y1 C2 56.65(14)
C10 Y1 C2 54.34(15)
C32 Y1 C2 82.25(14)
C28 Y1 C2 107.54(14)
C13 Y1 C2 29.31(13)
C9 Y1 C2 80.99(14)
C31 Y1 C2 110.72(13)
N1A C99 N1 54.5(17)
N1A C99 Y1 17.6(19)
N1 C99 Y1 39.5(9)
N1A N1 C99 48.8(12)
N1A N1 Y1 76.6(15)
C99 N1 Y1 124.6(12)
C99 N1A N1 77(2)
C99 N1A Y1 156(3)
N1 N1A Y1 82.4(16)
C83 C1 C10 109.8(4)
C83 C1 C2 110.1(4)
C10 C1 C2 106.1(4)
C83 C1 C6 113.9(4)
C10 C1 C6 107.5(4)
C2 C1 C6 109.1(3)
C13 C2 C3 117.4(4)
C13 C2 C1 119.2(4)
C3 C2 C1 122.8(4)
C13 C2 Y1 65.8(3)
C3 C2 Y1 110.2(3)
C1 C2 Y1 85.9(3)
C16 C3 C2 120.0(4)
C16 C3 C4 117.9(4)
C2 C3 C4 120.9(4)
C3 C4 C5 108.6(4)
C3 C4 C19 108.7(4)
C5 C4 C19 101.3(4)
C3 C4 C84 114.0(4)
C5 C4 C84 110.8(4)
C19 C4 C84 112.7(4)
C6 C5 C21 122.4(4)
C6 C5 C4 126.0(4)
C21 C5 C4 108.3(4)
C5 C6 C7 114.9(4)
C5 C6 C1 119.4(4)
C7 C6 C1 122.7(4)
C23 C7 C6 122.2(4)
C23 C7 C8 107.1(4)
C6 C7 C8 124.7(4)
C9 C8 C7 107.5(4)
C9 C8 C85 114.3(4)
C7 C8 C85 112.1(4)
C9 C8 C25 107.8(4)
C7 C8 C25 103.5(4)
C85 C8 C25 111.0(4)
C28 C9 C10 111.1(4)
C28 C9 C8 123.2(4)
C10 C9 C8 125.3(5)
C28 C9 Y1 71.0(3)
C10 C9 Y1 67.0(3)
C8 C9 Y1 123.3(3)
C9 C10 C11 106.8(4)
C9 C10 C1 124.1(4)
C11 C10 C1 125.7(4)
C9 C10 Y1 82.3(3)
C11 C10 Y1 67.1(2)
C1 C10 Y1 99.8(3)
C10 C11 C12 119.3(4)
C10 C11 C29 107.3(4)
C12 C11 C29 118.4(4)
C10 C11 Y1 79.1(2)
C12 C11 Y1 76.5(2)
C29 C11 Y1 75.2(2)
C11 C12 C32 118.0(4)
C11 C12 C13 116.0(4)
C32 C12 C13 107.8(4)
C11 C12 Y1 69.1(2)
C32 C12 Y1 78.4(3)
C13 C12 Y1 79.8(2)
C2 C13 C14 121.0(4)
C2 C13 C12 126.0(4)
C14 C13 C12 107.8(4)
C2 C13 Y1 84.9(3)
C14 C13 Y1 96.5(3)
C12 C13 Y1 67.1(2)
C15 C14 C13 119.8(4)
C15 C14 C33 122.7(4)
C13 C14 C33 111.5(4)
C14 C15 C16 120.4(4)
C14 C15 C36 122.6(4)
C16 C15 C36 112.8(4)
C3 C16 C15 121.0(4)
C3 C16 C17 126.2(4)
C15 C16 C17 109.7(4)
C37 C17 C18 111.6(4)
C37 C17 C86 113.3(4)
C18 C17 C86 110.0(4)
C37 C17 C16 100.4(4)
C18 C17 C16 110.0(4)
C86 C17 C16 111.2(4)
C19 C18 C40 120.3(4)
C19 C18 C17 117.1(4)
C40 C18 C17 120.6(4)
C18 C19 C20 120.2(4)
C18 C19 C4 127.5(4)
C20 C19 C4 107.9(4)
C42 C20 C19 119.5(4)
C42 C20 C21 120.6(4)
C19 C20 C21 109.2(4)
C22 C21 C5 122.9(4)
C22 C21 C20 120.2(4)
C5 C21 C20 109.8(4)
C21 C22 C23 114.2(4)
C21 C22 C44 119.8(4)
C23 C22 C44 119.7(4)
C7 C23 C22 122.8(4)
C7 C23 C24 109.4(4)
C22 C23 C24 119.5(4)
C46 C24 C25 119.6(5)
C46 C24 C23 120.8(4)
C25 C24 C23 109.9(4)
C26 C25 C24 122.0(4)
C26 C25 C8 127.3(4)
C24 C25 C8 105.4(4)
C25 C26 C48 117.3(4)
C25 C26 C27 119.0(4)
C48 C26 C27 122.5(4)
C28 C27 C87 111.4(4)
C28 C27 C51 104.0(3)
C87 C27 C51 112.5(4)
C28 C27 C26 107.4(4)
C87 C27 C26 112.1(4)
C51 C27 C26 109.0(3)
C9 C28 C29 106.6(4)
C9 C28 C27 124.5(4)
C29 C28 C27 127.7(4)
C9 C28 Y1 78.7(3)
C29 C28 Y1 66.6(2)
C27 C28 Y1 110.5(3)
C28 C29 C11 107.9(4)
C28 C29 C30 121.7(4)
C11 C29 C30 124.5(4)
C28 C29 Y1 80.9(3)
C11 C29 Y1 69.9(2)
C30 C29 Y1 93.6(3)
C29 C30 C88 112.2(4)
C29 C30 C31 108.3(4)
C88 C30 C31 115.6(4)
C29 C30 C52 107.2(4)
C88 C30 C52 113.8(4)
C31 C30 C52 98.7(3)
C29 C30 Y1 55.8(2)
C88 C30 Y1 166.6(3)
C31 C30 Y1 67.3(2)
C52 C30 Y1 77.7(2)
C32 C31 C54 122.9(4)
C32 C31 C30 122.7(4)
C54 C31 C30 111.5(4)
C32 C31 Y1 69.1(3)
C54 C31 Y1 104.9(3)
C30 C31 Y1 81.4(2)
C31 C32 C12 124.0(4)
C31 C32 C33 122.8(4)
C12 C32 C33 109.0(4)
C31 C32 Y1 81.7(3)
C12 C32 Y1 68.8(2)
C33 C32 Y1 100.5(2)
C14 C33 C89 113.5(4)
C14 C33 C34 108.6(3)
C89 C33 C34 114.2(4)
C14 C33 C32 100.6(4)
C89 C33 C32 108.3(3)
C34 C33 C32 110.8(4)
C55 C34 C35 120.5(4)
C55 C34 C33 118.7(4)
C35 C34 C33 120.0(4)
C58 C35 C34 120.1(4)
C58 C35 C36 117.9(4)
C34 C35 C36 121.0(4)
C15 C36 C37 99.9(4)
C15 C36 C35 107.3(4)
C37 C36 C35 110.6(4)
C15 C36 C90 115.5(4)
C37 C36 C90 111.1(4)
C35 C36 C90 111.8(4)
C38 C37 C17 123.4(4)
C38 C37 C36 123.7(5)
C17 C37 C36 111.2(4)
C37 C38 C59 121.9(4)
C37 C38 C39 123.3(4)
C59 C38 C39 111.3(4)
C40 C39 C61 109.1(4)
C40 C39 C38 111.0(4)
C61 C39 C38 99.4(4)
C40 C39 C91 111.6(4)
C61 C39 C91 112.5(4)
C38 C39 C91 112.6(4)
C41 C40 C18 118.8(4)
C41 C40 C39 117.8(4)
C18 C40 C39 121.4(4)
C40 C41 C42 120.0(4)
C40 C41 C63 126.4(4)
C42 C41 C63 108.1(4)
C20 C42 C41 120.9(4)
C20 C42 C43 120.1(4)
C41 C42 C43 110.2(4)
C64 C43 C44 122.2(4)
C64 C43 C42 109.2(4)
C44 C43 C42 120.5(4)
C43 C44 C45 114.7(4)
C43 C44 C22 118.7(4)
C45 C44 C22 119.0(4)
C66 C45 C44 123.5(4)
C66 C45 C46 108.7(4)
C44 C45 C46 120.1(4)
C24 C46 C47 120.2(4)
C24 C46 C45 120.8(4)
C47 C46 C45 110.2(4)
C48 C47 C46 120.4(4)
C48 C47 C67 127.7(4)
C46 C47 C67 107.0(4)
C47 C48 C26 119.8(5)
C47 C48 C49 118.3(4)
C26 C48 C49 120.1(4)
C48 C49 C50 110.6(4)
C48 C49 C92 112.6(4)
C50 C49 C92 109.9(4)
C48 C49 C69 110.5(4)
C50 C49 C69 101.0(3)
C92 C49 C69 111.7(4)
C51 C50 C71 121.1(4)
C51 C50 C49 125.9(4)
C71 C50 C49 109.7(4)
C50 C51 C52 116.4(4)
C50 C51 C27 119.9(4)
C52 C51 C27 121.6(4)
C53 C52 C51 120.7(4)
C53 C52 C30 110.5(4)
C51 C52 C30 126.2(4)
C53 C52 Y1 92.2(3)
C51 C52 Y1 89.4(3)
C30 C52 Y1 72.3(2)
C72 C53 C52 121.6(4)
C72 C53 C54 123.9(4)
C52 C53 C54 111.5(4)
C31 C54 C53 99.2(3)
C31 C54 C55 111.1(4)
C53 C54 C55 107.1(3)
C31 C54 C93 112.0(3)
C53 C54 C93 114.0(4)
C55 C54 C93 112.7(3)
C56 C55 C34 117.8(4)
C56 C55 C54 117.5(4)
C34 C55 C54 123.2(4)
C55 C56 C57 121.1(4)
C55 C56 C73 125.2(4)
C57 C56 C73 108.9(4)
C58 C57 C56 121.9(4)
C58 C57 C75 122.7(4)
C56 C57 C75 109.3(4)
C57 C58 C35 118.5(4)
C57 C58 C59 117.2(4)
C35 C58 C59 123.0(4)
C38 C59 C94 116.2(4)
C38 C59 C60 100.0(4)
C94 C59 C60 109.8(4)
C38 C59 C58 111.2(4)
C94 C59 C58 109.1(4)
C60 C59 C58 110.1(3)
C61 C60 C76 122.0(4)
C61 C60 C59 112.5(4)
C76 C60 C59 122.2(4)
C60 C61 C62 120.5(4)
C60 C61 C39 111.9(4)
C62 C61 C39 124.7(4)
C78 C62 C61 118.3(4)
C78 C62 C63 120.4(4)
C61 C62 C63 118.5(4)
C62 C63 C41 110.2(4)
C62 C63 C95 112.6(4)
C41 C63 C95 112.2(4)
C62 C63 C64 109.6(4)
C41 C63 C64 101.3(4)
C95 C63 C64 110.3(4)
C65 C64 C43 121.3(4)
C65 C64 C63 125.0(4)
C43 C64 C63 108.5(4)
C66 C65 C64 117.5(4)
C66 C65 C79 119.7(4)
C64 C65 C79 119.6(4)
C45 C66 C65 120.5(4)
C45 C66 C67 109.4(4)
C65 C66 C67 125.6(4)
C68 C67 C96 113.0(4)
C68 C67 C66 109.6(4)
C96 C67 C66 109.8(4)
C68 C67 C47 108.9(3)
C96 C67 C47 113.9(4)
C66 C67 C47 101.0(4)
C80 C68 C69 117.6(4)
C80 C68 C67 119.7(4)
C69 C68 C67 119.3(4)
C70 C69 C68 121.5(4)
C70 C69 C49 108.9(4)
C68 C69 C49 124.9(4)
C69 C70 C82 121.7(4)
C69 C70 C71 109.4(4)
C82 C70 C71 119.7(4)
C72 C71 C50 122.6(4)
C72 C71 C70 122.8(4)
C50 C71 C70 108.6(4)
C53 C72 C71 117.0(4)
C53 C72 C73 120.2(4)
C71 C72 C73 119.9(4)
C72 C73 C74 111.7(3)
C72 C73 C56 108.9(3)
C74 C73 C56 100.9(3)
C72 C73 C97 112.8(4)
C74 C73 C97 107.8(3)
C56 C73 C97 114.2(3)
C75 C74 C82 120.8(4)
C75 C74 C73 109.8(4)
C82 C74 C73 123.5(4)
C74 C75 C76 122.1(4)
C74 C75 C57 108.7(4)
C76 C75 C57 119.7(4)
C77 C76 C60 116.6(4)
C77 C76 C75 118.1(4)
C60 C76 C75 119.0(4)
C76 C77 C78 121.9(4)
C76 C77 C81 120.1(4)
C78 C77 C81 109.8(4)
C62 C78 C77 120.5(4)
C62 C78 C79 125.8(4)
C77 C78 C79 108.5(4)
C65 C79 C80 109.6(3)
C65 C79 C78 109.5(4)
C80 C79 C78 100.4(3)
C65 C79 C98 114.9(4)
C80 C79 C98 109.5(4)
C78 C79 C98 111.9(3)
C68 C80 C81 120.3(4)
C68 C80 C79 125.8(4)
C81 C80 C79 109.4(4)
C80 C81 C82 123.2(4)
C80 C81 C77 108.9(4)
C82 C81 C77 120.6(4)
C81 C82 C70 115.6(4)
C81 C82 C74 118.0(4)
C70 C82 C74 118.6(4)
F3 C83 F2 108.5(4)
F3 C83 F1 107.8(4)
F2 C83 F1 106.2(4)
F3 C83 C1 112.9(4)
F2 C83 C1 111.9(4)
F1 C83 C1 109.3(4)
F6 C84 F5 107.4(4)
F6 C84 F4 106.1(4)
F5 C84 F4 107.6(4)
F6 C84 C4 112.1(4)
F5 C84 C4 112.5(4)
F4 C84 C4 110.9(4)
F9 C85 F8 108.1(4)
F9 C85 F7 107.6(4)
F8 C85 F7 107.6(4)
F9 C85 C8 112.6(4)
F8 C85 C8 110.5(4)
F7 C85 C8 110.3(4)
F12 C86 F11 108.1(4)
F12 C86 F10 107.1(4)
F11 C86 F10 106.7(4)
F12 C86 C17 111.1(4)
F11 C86 C17 111.8(4)
F10 C86 C17 111.8(4)
F15 C87 F14 106.9(4)
F15 C87 F13 108.2(4)
F14 C87 F13 106.3(4)
F15 C87 C27 111.8(4)
F14 C87 C27 111.5(4)
F13 C87 C27 111.9(4)
F18 C88 F17 108.0(4)
F18 C88 F16 107.7(4)
F17 C88 F16 107.1(4)
F18 C88 C30 113.1(4)
F17 C88 C30 110.4(4)
F16 C88 C30 110.3(4)
F21 C89 F19 107.3(4)
F21 C89 F20 106.5(4)
F19 C89 F20 108.0(4)
F21 C89 C33 112.7(4)
F19 C89 C33 110.9(4)
F20 C89 C33 111.2(4)
F24 C90 F23 107.2(4)
F24 C90 F22 106.7(4)
F23 C90 F22 108.3(4)
F24 C90 C36 111.8(4)
F23 C90 C36 112.0(4)
F22 C90 C36 110.5(4)
F26 C91 F27 106.9(4)
F26 C91 F25 107.5(4)
F27 C91 F25 107.2(4)
F26 C91 C39 112.3(4)
F27 C91 C39 111.0(4)
F25 C91 C39 111.7(4)
F30 C92 F29 107.8(4)
F30 C92 F28 108.0(4)
F29 C92 F28 107.6(4)
F30 C92 C49 111.9(4)
F29 C92 C49 111.0(4)
F28 C92 C49 110.4(4)
F33 C93 F32 107.1(3)
F33 C93 F31 107.6(4)
F32 C93 F31 106.6(4)
F33 C93 C54 112.1(4)
F32 C93 C54 111.7(4)
F31 C93 C54 111.4(3)
F36 C94 F35 108.5(4)
F36 C94 F34 107.8(4)
F35 C94 F34 107.1(3)
F36 C94 C59 111.2(4)
F35 C94 C59 111.3(4)
F34 C94 C59 110.9(4)
F39 C95 F38 109.2(5)
F39 C95 F37 106.5(4)
F38 C95 F37 107.7(4)
F39 C95 C63 111.2(4)
F38 C95 C63 111.5(4)
F37 C95 C63 110.5(4)
F42 C96 F41 107.1(4)
F42 C96 F40 107.0(4)
F41 C96 F40 106.3(4)
F42 C96 C67 114.3(4)
F41 C96 C67 111.1(4)
F40 C96 C67 110.7(4)
F45 C97 F44 107.7(4)
F45 C97 F43 107.7(4)
F44 C97 F43 107.2(4)
F45 C97 C73 110.5(4)
F44 C97 C73 112.2(4)
F43 C97 C73 111.3(4)
F48 C98 F47 108.6(4)
F48 C98 F46 107.1(4)
F47 C98 F46 105.6(4)
F48 C98 C79 112.6(4)
F47 C98 C79 110.5(4)
F46 C98 C79 112.0(4)
S2A C01 S2 130(6)
S2A C01 S1 54(5)
S2 C01 S1 175.2(17)
S2A S1 C01 19.2(9)
S2A S1 S1A 150.3(9)
C01 S1 S1A 131.2(9)
C01 S2 S2A 12.5(12)
C01 S2A S1 107(6)
C01 S2A S2 37(5)
S1 S2A S2 144.1(13)

loop_
_geom_bond_atom_site_label_1
_geom_bond_atom_site_label_2
_geom_bond_distance
Y1 N1A 2.272(13)
Y1 N1 2.315(12)
Y1 C11 2.364(4)
Y1 C29 2.433(4)
Y1 C12 2.461(4)
Y1 C10 2.520(4)
Y1 C32 2.586(4)
Y1 C28 2.617(4)
Y1 C13 2.629(5)
Y1 C9 2.713(5)
Y1 C31 2.740(4)
Y1 C2 2.872(5)
C99 N1A 0.771(13)
C99 N1 0.996(13)
N1 N1A 0.83(2)
F1 C83 1.344(5)
F2 C83 1.338(6)
F3 C83 1.316(5)
F4 C84 1.339(6)
F5 C84 1.325(5)
F6 C84 1.324(6)
F7 C85 1.342(6)
F8 C85 1.334(5)
F9 C85 1.324(6)
F10 C86 1.341(5)
F11 C86 1.340(6)
F12 C86 1.326(5)
F13 C87 1.336(6)
F14 C87 1.329(5)
F15 C87 1.327(5)
F16 C88 1.346(5)
F17 C88 1.333(6)
F18 C88 1.320(6)
F19 C89 1.326(5)
F20 C89 1.330(6)
F21 C89 1.319(5)
F22 C90 1.339(5)
F23 C90 1.334(5)
F24 C90 1.334(5)
F25 C91 1.335(5)
F26 C91 1.334(6)
F27 C91 1.334(6)
F28 C92 1.329(5)
F29 C92 1.327(5)
F30 C92 1.321(5)
F31 C93 1.347(5)
F32 C93 1.333(5)
F33 C93 1.330(6)
F34 C94 1.341(5)
F35 C94 1.336(5)
F36 C94 1.323(5)
F37 C95 1.329(6)
F38 C95 1.326(6)
F39 C95 1.326(6)
F40 C96 1.325(5)
F41 C96 1.312(5)
F42 C96 1.305(6)
F43 C97 1.338(5)
F44 C97 1.331(5)
F45 C97 1.324(5)
F46 C98 1.317(6)
F47 C98 1.315(5)
F48 C98 1.301(6)
C1 C83 1.534(6)
C1 C10 1.541(7)
C1 C2 1.565(6)
C1 C6 1.565(6)
C2 C13 1.411(6)
C2 C3 1.435(6)
C3 C16 1.391(6)
C3 C4 1.529(6)
C4 C5 1.543(7)
C4 C19 1.544(6)
C4 C84 1.566(7)
C5 C6 1.390(6)
C5 C21 1.413(6)
C6 C7 1.413(7)
C7 C23 1.398(6)
C7 C8 1.529(7)
C8 C9 1.462(6)
C8 C85 1.534(6)
C8 C25 1.535(6)
C9 C28 1.395(7)
C9 C10 1.397(7)
C10 C11 1.427(6)
C11 C12 1.430(6)
C11 C29 1.443(7)
C12 C32 1.431(6)
C12 C13 1.457(7)
C13 C14 1.430(6)
C14 C15 1.360(6)
C14 C33 1.512(6)
C15 C16 1.406(6)
C15 C36 1.520(6)
C16 C17 1.536(6)
C17 C37 1.519(7)
C17 C18 1.524(6)
C17 C86 1.526(7)
C18 C19 1.379(7)
C18 C40 1.433(6)
C19 C20 1.417(6)
C20 C42 1.384(6)
C20 C21 1.441(6)
C21 C22 1.396(6)
C22 C23 1.413(6)
C22 C44 1.467(6)
C23 C24 1.457(7)
C24 C46 1.369(6)
C24 C25 1.412(6)
C25 C26 1.371(7)
C26 C48 1.464(6)
C26 C27 1.576(6)
C27 C28 1.541(7)
C27 C87 1.553(6)
C27 C51 1.565(6)
C28 C29 1.423(6)
C29 C30 1.499(7)
C30 C88 1.539(6)
C30 C31 1.539(6)
C30 C52 1.540(6)
C31 C32 1.351(7)
C31 C54 1.515(6)
C32 C33 1.556(6)
C33 C89 1.533(6)
C33 C34 1.548(6)
C34 C55 1.419(6)
C34 C35 1.424(6)
C35 C58 1.398(6)
C35 C36 1.554(6)
C36 C37 1.539(6)
C36 C90 1.564(6)
C37 C38 1.315(6)
C38 C59 1.518(6)
C38 C39 1.544(6)
C39 C40 1.514(7)
C39 C61 1.542(7)
C39 C91 1.568(6)
C40 C41 1.398(6)
C41 C42 1.402(6)
C41 C63 1.540(7)
C42 C43 1.440(6)
C43 C64 1.407(7)
C43 C44 1.411(6)
C44 C45 1.417(7)
C45 C66 1.396(6)
C45 C46 1.446(6)
C46 C47 1.412(6)
C47 C48 1.376(6)
C47 C67 1.547(6)
C48 C49 1.508(7)
C49 C50 1.532(6)
C49 C92 1.542(6)
C49 C69 1.543(6)
C50 C51 1.388(6)
C50 C71 1.396(6)
C51 C52 1.427(6)
C52 C53 1.411(6)
C53 C72 1.381(6)
C53 C54 1.553(6)
C54 C55 1.555(6)
C54 C93 1.565(6)
C55 C56 1.389(6)
C56 C57 1.396(6)
C56 C73 1.541(6)
C57 C58 1.385(6)
C57 C75 1.463(6)
C58 C59 1.554(6)
C59 C94 1.534(6)
C59 C60 1.536(6)
C60 C61 1.366(6)
C60 C76 1.408(6)
C61 C62 1.428(6)
C62 C78 1.365(6)
C62 C63 1.514(7)
C63 C95 1.543(6)
C63 C64 1.548(7)
C64 C65 1.401(7)
C65 C66 1.398(6)
C65 C79 1.519(6)
C66 C67 1.541(7)
C67 C68 1.525(6)
C67 C96 1.536(6)
C68 C80 1.389(6)
C68 C69 1.413(6)
C69 C70 1.394(6)
C70 C82 1.412(6)
C70 C71 1.465(6)
C71 C72 1.393(6)
C72 C73 1.517(5)
C73 C74 1.531(6)
C73 C97 1.543(6)
C74 C75 1.383(6)
C74 C82 1.423(6)
C75 C76 1.418(6)
C76 C77 1.398(6)
C77 C78 1.405(6)
C77 C81 1.449(6)
C78 C79 1.552(6)
C79 C80 1.542(6)
C79 C98 1.569(6)
C80 C81 1.402(6)
C81 C82 1.406(6)
C01 S2A 0.538(18)
C01 S2 1.51(3)
C01 S1 1.57(3)
S1 S2A 1.32(3)
S1 S1A 1.687(18)
S2 S2A 1.90(2)
